data_2310005
loop_
_publ_author_name
'Mondal, Swastik'
'Prathapa, Siriyara Jagannatha'
'van Smaalen, Sander'

_publ_section_title
;
 Experimental dynamic electron densities of multipole models at different
 temperatures
;
_journal_issue 5
_journal_name_full 'Acta Crystallographica Section A'
_journal_page_first 568
_journal_page_last 581
_journal_paper_doi 10.1107/S0108767312029005
_journal_volume 68
_journal_year 2012
_chemical_formula_analytical 'C3 H7 N O3'
_chemical_formula_moiety 'C3 H7 N O3'
_chemical_formula_sum 'C3 H7 N O3'
_chemical_formula_weight 105.10
_chemical_melting_point 235
_chemical_name_common D,L-Serine
_chemical_name_systematic '(+-) 2-Amino-3-hydroxypropionic acid'
_space_group_IT_number 14
_symmetry_cell_setting monoclinic
_symmetry_space_group_name_Hall '-P 2yab'
_symmetry_space_group_name_H-M 'P 1 21/a 1'
_audit_conform_dict_location ftp://ftp.iucr.org/pub/cif_core.dic
_audit_conform_dict_name cif_core.dic
_audit_conform_dict_version 2.3
_audit_creation_date '06-Feb-02 T17:22:55-00:00'
_audit_creation_method 'XD routine XDCIF'
_cell_angle_alpha 90
_cell_angle_beta 106.460(10)
_cell_angle_gamma 90
_cell_formula_units_Z 4
_cell_length_a 10.7355(9)
_cell_length_b 9.1456(7)
_cell_length_c 4.8304(4)
_cell_volume 454.82(7)
_computing_molecular_graphics 'Volkov et al, (2006)'
_computing_publication_material 'Volkov et al, (2006)'
_computing_structure_refinement 'Volkov et al, (2006)'
_diffrn_ambient_temperature 298
_diffrn_radiation_type 'Mo K\a'
_diffrn_radiation_wavelength 0.71073
_exptl_absorpt_coefficient_mu 0.137
_exptl_crystal_F_000 224.0
_refine_diff_density_max 0.228
_refine_diff_density_min -0.194
_refine_diff_density_rms 0.055
_refine_ls_extinction_method none
_refine_ls_goodness_of_fit_ref 1.282
_refine_ls_matrix_type full
_refine_ls_number_parameters 64
_refine_ls_number_reflns 2707
_refine_ls_number_restraints 0
_refine_ls_R_factor_all 0.034
_refine_ls_R_factor_gt 0.021
_refine_ls_shift/su_max 0
_refine_ls_structure_factor_coef F
_refine_ls_weighting_details
;
        calc w1 = 1/[s^2^(Fo)]
;
_refine_ls_weighting_scheme calc
_refine_ls_wR_factor_ref 0.024
_reflns_number_gt 2707
_reflns_number_total 3551
_reflns_threshold_expression 'F > 4\s F'
_cod_data_source_file kx5007.cif
_cod_data_source_block ser298K
_cod_original_cell_volume 454.83(7)
_cod_original_sg_symbol_H-M P21/a
_cod_database_code 2310005

loop_
_symmetry_equiv_pos_as_xyz
+X,+Y,+Z
1/2-X,1/2+Y,-Z
-X,-Y,-Z
1/2+X,1/2-Y,+Z

loop_
_atom_local_axes_atom_label
_atom_local_axes_atom0
_atom_local_axes_ax1
_atom_local_axes_atom1
_atom_local_axes_atom2
_atom_local_axes_ax2
O(1) C(1) X O(1) O(2) Y
O(2) C(1) X O(2) O(1) Y
O(3) C(3) X O(3) H(4) Y
N(1) C(2) Z N(1) H(11) Y
C(1) O(1) X C(1) O(2) Y
C(2) H(2) X C(2) N(1) Y
C(3) O(3) X C(3) C(2) Y
H(2) C(2) Z H(2) N(1) Y
H(11) N(1) Z H(11) C(2) Y
H(12) N(1) Z H(12) C(2) Y
H(13) N(1) Z H(13) C(2) Y
H(31) C(3) Z H(31) O(3) Y
H(32) C(3) Z H(32) O(3) Y
H(4) O(3) Z H(4) C(3) Y

loop_
_atom_rho_multipole_atom_label
_atom_rho_multipole_coeff_Pv
_atom_rho_multipole_coeff_P00
_atom_rho_multipole_coeff_P11
_atom_rho_multipole_coeff_P1-1
_atom_rho_multipole_coeff_P10
_atom_rho_multipole_coeff_P20
_atom_rho_multipole_coeff_P21
_atom_rho_multipole_coeff_P2-1
_atom_rho_multipole_coeff_P22
_atom_rho_multipole_coeff_P2-2
_atom_rho_multipole_coeff_P30
_atom_rho_multipole_coeff_P31
_atom_rho_multipole_coeff_P3-1
_atom_rho_multipole_coeff_P32
_atom_rho_multipole_coeff_P3-2
_atom_rho_multipole_coeff_P33
_atom_rho_multipole_coeff_P3-3
_atom_rho_multipole_coeff_P40
_atom_rho_multipole_coeff_P41
_atom_rho_multipole_coeff_P4-1
_atom_rho_multipole_coeff_P42
_atom_rho_multipole_coeff_P4-2
_atom_rho_multipole_coeff_P43
_atom_rho_multipole_coeff_P4-3
_atom_rho_multipole_coeff_P44
_atom_rho_multipole_coeff_P4-4
_atom_rho_multipole_kappa
_atom_rho_multipole_kappa_prime0
_atom_rho_multipole_kappa_prime1
_atom_rho_multipole_kappa_prime2
_atom_rho_multipole_kappa_prime3
_atom_rho_multipole_kappa_prime4
O(1) 6.3821 0 -0.0684 -0.0009 0 -0.1026 0 0 -0.0269 -0.0111 0 -0.0205 -0.0007 0 0 0.0418 -0.0044 -0.0011 0 0 0.0028 -0.0093 0 0 0.0012 0.0123 0.999524 1.070073 1.070073 1.070073 1.070073 1.070073
O(2) 6.3454 0 -0.0645 0.002 0 -0.0728 0 0 -0.0498 0.018 0 -0.0026 0.0018 0 0 0.0391 0.0003 -0.0137 0 0 -0.0077 0.0109 0 0 0.0116 0.0247 0.999524 1.070073 1.070073 1.070073 1.070073 1.070073
O(3) 6.4239 0 -0.0675 -0.0635 0 0.0977 0 0 -0.0833 -0.0203 0 -0.0097 -0.0317 0 0 0.0849 -0.0193 0.0436 0 0 -0.0302 0.0116 0 0 0.025 0.045 0.996987 1.009777 1.009777 1.009777 1.009777 1.009777
N(1) 5.1515 0 0 0 -0.012 -0.0279 0 0 0 0 0.2445 0 0 0 0 -0.0207 -0.1842 0.0086 0 0 0 0 0.0072 0.0914 0 0 1.016471 0.884686 0.884686 0.884686 0.884686 0.884686
C(1) 3.7537 0 0.0016 0.0066 0 -0.2867 0 0 0.05 -0.0516 0 0.0207 0.014 0 0 0.3359 0.0629 0.0404 0 0 0.0261 0.0123 0 0 -0.033 0.0019 1.047478 0.991714 0.991714 0.991714 0.991714 0.991714
C(2) 3.6501 0 0.0515 -0.0919 0 0.0613 0 0 0.0438 0.0122 0 -0.129 -0.1839 0 0 0.1653 -0.0522 0.0023 0 0 -0.0193 0.0619 0 0 0.0732 0.0615 1.067485 0.987788 0.987788 0.987788 0.987788 0.987788
C(3) 4.0421 0 -0.0847 -0.0282 0 0.0839 0 0 -0.0946 0.0366 0 -0.1695 -0.197 0 0 0.2212 -0.0613 0.043 0 0 -0.0542 0.1099 0 0 0.0783 0.0251 1.030183 0.993349 0.993349 0.993349 0.993349 0.993349
H(2) 1.0057 0 0 0 0.1515 0 0 0 0 0 0 0 0 0 0 0 0 0 0 0 0 0 0 0 0 0 1.1 1.18 1.18 1.18 1.18 1.18
H(11) 0.8103 0 0 0 0.1252 0 0 0 0 0 0 0 0 0 0 0 0 0 0 0 0 0 0 0 0 0 1.1 1.18 1.18 1.18 1.18 1.18
H(12) 0.8103 0 0 0 0.1252 0 0 0 0 0 0 0 0 0 0 0 0 0 0 0 0 0 0 0 0 0 1.1 1.18 1.18 1.18 1.18 1.18
H(13) 0.8103 0 0 0 0.1252 0 0 0 0 0 0 0 0 0 0 0 0 0 0 0 0 0 0 0 0 0 1.1 1.18 1.18 1.18 1.18 1.18
H(31) 1.0109 0 0 0 0.0951 0 0 0 0 0 0 0 0 0 0 0 0 0 0 0 0 0 0 0 0 0 1.1 1.18 1.18 1.18 1.18 1.18
H(32) 1.0109 0 0 0 0.0951 0 0 0 0 0 0 0 0 0 0 0 0 0 0 0 0 0 0 0 0 0 1.1 1.18 1.18 1.18 1.18 1.18
H(4) 0.7928 0 0 0 0.1057 0 0 0 0 0 0 0 0 0 0 0 0 0 0 0 0 0 0 0 0 0 1.1 1.18 1.18 1.18 1.18 1.18

loop_
_atom_site_label
_atom_site_type_symbol
_atom_site_fract_x
_atom_site_fract_y
_atom_site_fract_z
_atom_site_U_iso_or_equiv
_atom_site_adp_type
_atom_site_occupancy
_atom_site_symmetry_multiplicity
O(1) O 0.66397(3) 0.40211(3) 0.43076(6) 0.03 Uani 1 4
O(2) O 0.83200(3) 0.50586(3) 0.75257(6) 0.032 Uani 1 4
O(3) O 0.93155(3) 0.16864(4) 0.72981(7) 0.032 Uani 1 4
N(1) N 0.65237(3) 0.16996(3) 0.74432(6) 0.022 Uani 1 4
C(1) C 0.74966(3) 0.40566(4) 0.66747(7) 0.021 Uani 1 4
C(2) C 0.75487(3) 0.27888(4) 0.87757(6) 0.02 Uani 1 4
C(3) C 0.88893(4) 0.20941(4) 0.97051(8) 0.026 Uani 1 4
H(2) H 0.730707 0.322027 1.068362 0.03380(6) Uiso 1 4
H(11) H 0.565254 0.225973 0.686709 0.03440(6) Uiso 1 4
H(12) H 0.649044 0.09185 0.896528 0.03585(6) Uiso 1 4
H(13) H 0.663425 0.117974 0.562892 0.03418(6) Uiso 1 4
H(31) H 0.95842 0.289608 1.092445 0.03745(8) Uiso 1 4
H(32) H 0.890776 0.117572 1.116098 0.03924(8) Uiso 1 4
H(4) H 0.904003 0.0693 0.677044 0.04484(9) Uiso 1 4

loop_
_atom_site_aniso_label
_atom_site_aniso_U_11
_atom_site_aniso_U_22
_atom_site_aniso_U_33
_atom_site_aniso_U_23
_atom_site_aniso_U_13
_atom_site_aniso_U_12
O(1) 0.03760(14) 0.02487(12) 0.02259(10) 0.00495(8) 0.00244(9) -0.00134(10)
O(2) 0.04219(16) 0.02420(12) 0.02794(11) -0.00228(9) 0.00905(11) -0.00979(11)
O(3) 0.02498(12) 0.02896(13) 0.04543(16) -0.01096(12) 0.01707(11) -0.00587(10)
N(1) 0.02135(10) 0.02077(11) 0.02450(11) 0.00355(9) 0.00800(8) 0.00184(9)
C(1) 0.02822(14) 0.01786(11) 0.01941(10) -0.00053(8) 0.00866(9) -0.00021(10)
C(2) 0.02380(12) 0.02071(12) 0.01745(9) 0.00058(8) 0.00783(8) 0.00171(9)
C(3) 0.02201(13) 0.02866(16) 0.02578(13) 0.00145(11) 0.00377(10) 0.00120(11)

loop_
_geom_angle_atom_site_label_1
_geom_angle_atom_site_label_2
_geom_angle_atom_site_label_3
_geom_angle
_geom_angle_site_symmetry_1
_geom_angle_site_symmetry_2
_geom_angle_site_symmetry_3
_geom_angle_publ_flag
C(3) O(3) H(4) 108.55(3) 1_555 1_555 1_555 yes
H(11) N(1) H(12) 108.87(3) 1_555 1_555 1_555 yes
H(11) N(1) H(13) 108.21(3) 1_555 1_555 1_555 yes
H(12) N(1) H(13) 108.72(3) 1_555 1_555 1_555 yes
O(1) C(1) O(2) 125.81(3) 1_555 1_555 1_555 yes
O(1) C(1) C(2) 117.80(3) 1_555 1_555 1_555 yes
O(2) C(1) C(2) 116.39(3) 1_555 1_555 1_555 yes
C(1) C(2) C(3) 111.46(3) 1_555 1_555 1_555 yes
C(1) C(2) H(2) 108.11(3) 1_555 1_555 1_555 yes
C(3) C(2) H(2) 109.33(3) 1_555 1_555 1_555 yes
O(3) C(3) C(2) 111.53(3) 1_555 1_555 1_555 yes
O(3) C(3) H(31) 106.84(3) 1_555 1_555 1_555 yes
O(3) C(3) H(32) 112.05(3) 1_555 1_555 1_555 yes
C(2) C(3) H(31) 108.88(3) 1_555 1_555 1_555 yes
C(2) C(3) H(32) 110.77(3) 1_555 1_555 1_555 yes
H(31) C(3) H(32) 106.52(3) 1_555 1_555 1_555 yes

loop_
_geom_bond_atom_site_label_1
_geom_bond_atom_site_label_2
_geom_bond_distance
_geom_bond_site_symmetry_1
_geom_bond_site_symmetry_2
_geom_bond_publ_flag
O(1) C(1) 1.2485(4) 1_555 1_555 yes
O(2) C(1) 1.2586(5) 1_555 1_555 yes
O(3) C(3) 1.4149(5) 1_555 1_555 yes
O(3) H(4) 0.9670(3) 1_555 1_555 yes
N(1) H(11) 1.0330(3) 1_555 1_555 yes
N(1) H(12) 1.0330(3) 1_555 1_555 yes
N(1) H(13) 1.0330(3) 1_555 1_555 yes
C(1) C(2) 1.5314(4) 1_555 1_555 yes
C(2) C(3) 1.5200(5) 1_555 1_555 yes
C(2) H(2) 1.0990(3) 1_555 1_555 yes
C(3) H(31) 1.0920(4) 1_555 1_555 yes
C(3) H(32) 1.0920(4) 1_555 1_555 yes
